data_2244054
loop_
_publ_author_name
'Chaudhri, Nivedita'
'Br\"uckner, Christian'
'Zeller, Matthias'

_publ_section_title
;
 Crystal structure of
 <i>cis</i>-7,8-dihydroxy-5,10,15,20-tetraphenylchlorin and its
 zinc(II)--ethylenediamine complex
;
_journal_coeditor_code DJ2044
_journal_issue 4
_journal_name_full 'Acta Crystallographica Section E'
_journal_page_first
;
;
_journal_paper_doi 10.1107/S2056989022002729
_journal_volume 78
_journal_year 2022
_chemical_formula_iupac 'C44 H32 N4 O2, C7 H10 N2, [+ solvent]'
_chemical_formula_moiety 'C44 H32 N4 O2, C7 H10 N2, [+ solvent]'
_chemical_formula_sum 'C51 H42 N6 O2'
_chemical_formula_weight 770.90
_chemical_name_common
;
Chlorin dimethylaminopyridine monosolvate
;
_chemical_name_systematic
;
<i>cis</i>-7,8-Dihydroxy-5,10,15,20-tetraphenylchlorin
dimethylaminopyridine monosolvate
;
_space_group_crystal_system triclinic
_space_group_IT_number 2
_space_group_name_Hall '-P 1'
_space_group_name_H-M_alt 'P -1'
_atom_sites_solution_hydrogens mixed
_atom_sites_solution_primary dual
_atom_sites_solution_secondary difmap
_audit_creation_method SHELXL-2018/3
_cell_angle_alpha 69.918(2)
_cell_angle_beta 74.926(2)
_cell_angle_gamma 84.140(2)
_cell_formula_units_Z 2
_cell_length_a 10.0193(4)
_cell_length_b 15.2554(8)
_cell_length_c 17.7983(10)
_cell_measurement_reflns_used 9960
_cell_measurement_temperature 150(2)
_cell_measurement_theta_max 31.8661
_cell_measurement_theta_min 2.4428
_cell_volume 2466.9(2)
_computing_cell_refinement
;
SAINT (Bruker, 2019)
;
_computing_data_collection
;
APEX4 (Bruker, 2021)
;
_computing_data_reduction
;
SAINT (Bruker, 2019)
;
_computing_molecular_graphics
;
Mercury (Macrae <i>et al.</i>,  2020)
;
_computing_publication_material
;
publCIF (Westrip, 2010)
;
_computing_structure_refinement
;
<i>SHELXL2018/3</i> (Sheldrick, 2015b),
<i>ShelXle</i> (H\"ubschle <i>et al.</i>,  2011)
;
_computing_structure_solution
;
SHELXT (Sheldrick, 2015a)
;
_diffrn_ambient_temperature 150(2)
_diffrn_detector_area_resol_mean 7.4074
_diffrn_measured_fraction_theta_full 0.997
_diffrn_measured_fraction_theta_max 0.978
_diffrn_measurement_device_type
;
Bruker AXS D8 Quest diffractometer with PhotonII charge-integrating pixel
array detector (CPAD)
;
_diffrn_measurement_method 'omega and phi scans'
_diffrn_radiation_monochromator 'Triumph curved graphite crystal'
_diffrn_radiation_type MoK\a
_diffrn_radiation_wavelength 0.71073
_diffrn_reflns_av_R_equivalents 0.0601
_diffrn_reflns_av_unetI/netI 0.0545
_diffrn_reflns_limit_h_max 14
_diffrn_reflns_limit_h_min -14
_diffrn_reflns_limit_k_max 21
_diffrn_reflns_limit_k_min -21
_diffrn_reflns_limit_l_max 25
_diffrn_reflns_limit_l_min -25
_diffrn_reflns_number 48645
_diffrn_reflns_theta_full 25.242
_diffrn_reflns_theta_max 30.508
_diffrn_reflns_theta_min 2.185
_diffrn_source 'fine focus sealed tube X-ray source'
_diffrn_source_current '30 mA'
_diffrn_source_voltage '50 kV'
_exptl_absorpt_coefficient_mu 0.064
_exptl_absorpt_correction_T_max 0.7463
_exptl_absorpt_correction_T_min 0.6651
_exptl_absorpt_correction_type multi-scan
_exptl_absorpt_process_details
;
(SADABS; Krause <i>et al.</i>,  2015)
;
_exptl_crystal_colour black
_exptl_crystal_density_diffrn 1.038
_exptl_crystal_description fragment
_exptl_crystal_F_000 812
_exptl_crystal_size_max 0.330
_exptl_crystal_size_mid 0.210
_exptl_crystal_size_min 0.190
_refine_diff_density_max 0.446
_refine_diff_density_min -0.209
_refine_ls_extinction_method none
_refine_ls_goodness_of_fit_ref 1.039
_refine_ls_hydrogen_treatment mixed
_refine_ls_matrix_type full
_refine_ls_number_parameters 549
_refine_ls_number_reflns 14738
_refine_ls_number_restraints 0
_refine_ls_restrained_S_all 1.039
_refine_ls_R_factor_all 0.0798
_refine_ls_R_factor_gt 0.0478
_refine_ls_shift/su_max 0.001
_refine_ls_shift/su_mean 0.000
_refine_ls_structure_factor_coef Fsqd
_refine_ls_weighting_details 'w=1/[\s^2^(Fo^2^)+(0.0604P)^2^+0.2687P] where P=(Fo^2^+2Fc^2^)/3'
_refine_ls_weighting_scheme calc
_refine_ls_wR_factor_gt 0.1193
_refine_ls_wR_factor_ref 0.1332
_reflns_number_gt 9891
_reflns_number_total 14738
_reflns_threshold_expression 'I > 2\s(I)'
_cod_data_source_file dj2044sup1.cif
_cod_data_source_block 2PhH2
_cod_database_code 2244054
_shelx_space_group_comment
;
The symmetry employed for this shelxl refinement is uniquely defined
by the following loop, which should always be used as a source of
symmetry information in preference to the above space-group names.
They are only intended as comments.
;
_shelx_estimated_absorpt_t_min 0.979
_shelx_estimated_absorpt_t_max 0.988

loop_
_space_group_symop_operation_xyz
'x, y, z'
'-x, -y, -z'

loop_
_atom_site_type_symbol
_atom_site_label
_atom_site_fract_x
_atom_site_fract_y
_atom_site_fract_z
_atom_site_U_iso_or_equiv
_atom_site_adp_type
_atom_site_calc_flag
_atom_site_occupancy
_atom_site_disorder_assembly
_atom_site_disorder_group
O O1 0.62197(8) 0.52783(6) 0.53614(5) 0.03032(18) Uani d 1 . .
H H1O 0.6812(16) 0.5788(11) 0.4973(10) 0.045 Uiso d 1 . .
O O2 0.65897(9) 0.42954(6) 0.42876(5) 0.03175(18) Uani d 1 . .
H H2O 0.5704(17) 0.4513(11) 0.4458(10) 0.048 Uiso d 1 . .
N N1 0.43218(10) 0.14254(6) 0.68820(6) 0.02595(19) Uani d 1 . .
H H1N 0.4495(15) 0.1795(10) 0.7162(9) 0.039 Uiso d 1 . .
N N2 0.37812(10) 0.12770(6) 0.86064(6) 0.02649(19) Uani d 1 . .
N N3 0.55460(10) 0.28307(7) 0.82259(6) 0.0283(2) Uani d 1 . .
H H3N 0.5129(16) 0.2577(11) 0.7949(10) 0.042 Uiso d 1 . .
N N4 0.59891(9) 0.30953(6) 0.64424(6) 0.02597(19) Uani d 1 . .
N N5 0.79133(13) 0.66232(8) 0.42197(8) 0.0513(3) Uani d 1 . .
N N6 1.09618(14) 0.82611(9) 0.22875(8) 0.0542(3) Uani d 1 . .
C C1 0.48576(12) 0.15869(8) 0.60568(7) 0.0272(2) Uani d 1 . .
C C2 0.43926(14) 0.08451(8) 0.58748(8) 0.0344(3) Uani d 1 . .
H H2 0.461662 0.076127 0.535118 0.041 Uiso calc 1 . .
C C3 0.35751(13) 0.02790(8) 0.65773(7) 0.0329(3) Uani d 1 . .
H H3 0.312720 -0.026520 0.662782 0.039 Uiso calc 1 . .
C C4 0.35068(11) 0.06429(7) 0.72235(7) 0.0261(2) Uani d 1 . .
C C5 0.27900(11) 0.02833(7) 0.80485(7) 0.0258(2) Uani d 1 . .
C C6 0.28682(11) 0.06218(8) 0.86799(7) 0.0258(2) Uani d 1 . .
C C7 0.20051(12) 0.02932(8) 0.95097(7) 0.0292(2) Uani d 1 . .
H H7 0.128291 -0.014687 0.970852 0.035 Uiso calc 1 . .
C C8 0.24279(12) 0.07350(8) 0.99458(7) 0.0300(2) Uani d 1 . .
H H8 0.206040 0.066657 1.051130 0.036 Uiso calc 1 . .
C C9 0.35477(11) 0.13318(8) 0.93846(7) 0.0270(2) Uani d 1 . .
C C10 0.42982(12) 0.18860(8) 0.96202(7) 0.0282(2) Uani d 1 . .
C C11 0.52658(12) 0.25542(8) 0.90752(7) 0.0293(2) Uani d 1 . .
C C12 0.60953(13) 0.31160(9) 0.92638(8) 0.0349(3) Uani d 1 . .
H H12 0.614596 0.307363 0.980081 0.042 Uiso calc 1 . .
C C13 0.68056(13) 0.37261(9) 0.85413(8) 0.0344(3) Uani d 1 . .
H H13 0.742769 0.418500 0.848983 0.041 Uiso calc 1 . .
C C14 0.64544(12) 0.35568(8) 0.78779(7) 0.0290(2) Uani d 1 . .
C C15 0.69121(11) 0.40654(7) 0.70330(7) 0.0266(2) Uani d 1 . .
C C16 0.66552(11) 0.38612(7) 0.63837(7) 0.0256(2) Uani d 1 . .
C C17 0.71366(11) 0.44961(8) 0.54998(7) 0.0269(2) Uani d 1 . .
H H17 0.810994 0.469724 0.538272 0.032 Uiso calc 1 . .
C C18 0.70357(11) 0.38542(8) 0.50137(7) 0.0271(2) Uani d 1 . .
H H18 0.798257 0.359268 0.485428 0.033 Uiso calc 1 . .
C C19 0.61540(11) 0.30561(7) 0.56736(7) 0.0258(2) Uani d 1 . .
C C20 0.56811(11) 0.23380(8) 0.54904(7) 0.0267(2) Uani d 1 . .
C C21 0.18885(12) -0.05389(8) 0.82851(7) 0.0277(2) Uani d 1 . .
C C22 0.21160(13) -0.13703(8) 0.88883(8) 0.0340(3) Uani d 1 . .
H H22 0.286768 -0.142088 0.913483 0.041 Uiso calc 1 . .
C C23 0.12514(15) -0.21243(9) 0.91308(9) 0.0418(3) Uani d 1 . .
H H23 0.141490 -0.268761 0.954185 0.050 Uiso calc 1 . .
C C24 0.01525(14) -0.20589(10) 0.87763(9) 0.0428(3) Uani d 1 . .
H H24 -0.044311 -0.257364 0.894713 0.051 Uiso calc 1 . .
C C25 -0.00731(13) -0.12454(10) 0.81758(9) 0.0392(3) Uani d 1 . .
H H25 -0.082307 -0.120161 0.792940 0.047 Uiso calc 1 . .
C C26 0.07881(12) -0.04862(9) 0.79264(8) 0.0321(2) Uani d 1 . .
H H26 0.062527 0.007135 0.750918 0.039 Uiso calc 1 . .
C C27 0.40379(12) 0.17673(9) 1.05123(7) 0.0306(2) Uani d 1 . .
C C28 0.42357(13) 0.09033(9) 1.10829(8) 0.0350(3) Uani d 1 . .
H H28 0.453285 0.038015 1.090474 0.042 Uiso calc 1 . .
C C29 0.39991(14) 0.08048(11) 1.19136(8) 0.0438(3) Uani d 1 . .
H H29 0.413317 0.021333 1.230008 0.053 Uiso calc 1 . .
C C30 0.35704(17) 0.15613(13) 1.21802(9) 0.0518(4) Uani d 1 . .
H H30 0.341547 0.149010 1.274766 0.062 Uiso calc 1 . .
C C31 0.33677(18) 0.24209(12) 1.16204(9) 0.0532(4) Uani d 1 . .
H H31 0.307152 0.294134 1.180274 0.064 Uiso calc 1 . .
C C32 0.35962(15) 0.25240(10) 1.07935(8) 0.0409(3) Uani d 1 . .
H H32 0.345099 0.311659 1.041196 0.049 Uiso calc 1 . .
C C33 0.77693(12) 0.48962(8) 0.68495(7) 0.0277(2) Uani d 1 . .
C C34 0.71456(13) 0.57598(9) 0.68111(8) 0.0357(3) Uani d 1 . .
H H34 0.617350 0.583199 0.687579 0.043 Uiso calc 1 . .
C C35 0.79380(15) 0.65217(10) 0.66780(9) 0.0435(3) Uani d 1 . .
H H35 0.750570 0.711286 0.664713 0.052 Uiso calc 1 . .
C C36 0.93499(15) 0.64211(10) 0.65908(9) 0.0443(3) Uani d 1 . .
H H36 0.988404 0.693901 0.651294 0.053 Uiso calc 1 . .
C C37 0.99855(14) 0.55681(11) 0.66166(9) 0.0444(3) Uani d 1 . .
H H37 1.095810 0.549926 0.655054 0.053 Uiso calc 1 . .
C C38 0.91967(13) 0.48109(9) 0.67397(9) 0.0379(3) Uani d 1 . .
H H38 0.963808 0.422699 0.674888 0.045 Uiso calc 1 . .
C C39 0.61114(12) 0.23285(8) 0.46200(7) 0.0285(2) Uani d 1 . .
C C40 0.51769(14) 0.25180(9) 0.41304(8) 0.0353(3) Uani d 1 . .
H H40 0.424591 0.267589 0.434044 0.042 Uiso calc 1 . .
C C41 0.55892(15) 0.24792(10) 0.33351(8) 0.0408(3) Uani d 1 . .
H H41 0.494024 0.261266 0.300357 0.049 Uiso calc 1 . .
C C42 0.69418(15) 0.22468(9) 0.30227(8) 0.0405(3) Uani d 1 . .
H H42 0.722094 0.221702 0.247937 0.049 Uiso calc 1 . .
C C43 0.78742(14) 0.20604(10) 0.35014(9) 0.0424(3) Uani d 1 . .
H H43 0.880424 0.190326 0.328850 0.051 Uiso calc 1 . .
C C44 0.74671(13) 0.20998(9) 0.42957(8) 0.0369(3) Uani d 1 . .
H H44 0.812284 0.196878 0.462273 0.044 Uiso calc 1 . .
C C45 0.89678(18) 0.69732(11) 0.43549(10) 0.0546(4) Uani d 1 . .
H H45 0.901928 0.682842 0.491021 0.065 Uiso calc 1 . .
C C46 0.99821(17) 0.75277(10) 0.37465(10) 0.0504(4) Uani d 1 . .
H H46 1.069780 0.775754 0.388603 0.060 Uiso calc 1 . .
C C47 0.99487(15) 0.77500(9) 0.29192(9) 0.0435(3) Uani d 1 . .
C C48 0.88343(15) 0.73985(10) 0.27753(10) 0.0484(4) Uani d 1 . .
H H48 0.873990 0.753889 0.222851 0.058 Uiso calc 1 . .
C C49 0.78732(15) 0.68461(10) 0.34342(11) 0.0504(4) Uani d 1 . .
H H49 0.713560 0.661011 0.331852 0.060 Uiso calc 1 . .
C C50 1.20258(17) 0.86988(12) 0.24494(12) 0.0637(5) Uani d 1 . .
H H50A 1.267695 0.901455 0.192839 0.096 Uiso calc 1 . .
H H50B 1.252073 0.822161 0.281093 0.096 Uiso calc 1 . .
H H50C 1.159873 0.915591 0.271836 0.096 Uiso calc 1 . .
C C51 1.09541(19) 0.84148(13) 0.14456(10) 0.0656(5) Uani d 1 . .
H H51A 1.184094 0.867545 0.108436 0.098 Uiso calc 1 . .
H H51B 1.020473 0.885300 0.129652 0.098 Uiso calc 1 . .
H H51C 1.081150 0.782071 0.138165 0.098 Uiso calc 1 . .

loop_
_atom_site_aniso_label
_atom_site_aniso_U_11
_atom_site_aniso_U_22
_atom_site_aniso_U_33
_atom_site_aniso_U_12
_atom_site_aniso_U_13
_atom_site_aniso_U_23
O1 0.0308(4) 0.0229(4) 0.0316(4) -0.0034(3) -0.0017(3) -0.0053(3)
O2 0.0346(4) 0.0310(4) 0.0244(4) -0.0029(4) -0.0022(3) -0.0055(3)
N1 0.0303(5) 0.0227(4) 0.0226(4) -0.0058(4) -0.0006(4) -0.0074(4)
N2 0.0297(5) 0.0251(4) 0.0228(5) -0.0050(4) -0.0019(4) -0.0075(4)
N3 0.0328(5) 0.0262(5) 0.0241(5) -0.0088(4) -0.0024(4) -0.0070(4)
N4 0.0278(4) 0.0240(4) 0.0237(5) -0.0044(4) -0.0022(4) -0.0068(4)
N5 0.0458(7) 0.0300(6) 0.0536(8) -0.0030(5) 0.0108(6) 0.0007(5)
N6 0.0464(7) 0.0388(6) 0.0517(8) -0.0073(6) 0.0050(6) 0.0067(6)
C1 0.0315(5) 0.0248(5) 0.0230(5) -0.0046(4) -0.0009(4) -0.0078(4)
C2 0.0451(7) 0.0297(6) 0.0270(6) -0.0103(5) 0.0010(5) -0.0120(5)
C3 0.0430(6) 0.0273(5) 0.0275(6) -0.0102(5) -0.0015(5) -0.0103(5)
C4 0.0301(5) 0.0214(5) 0.0244(5) -0.0051(4) -0.0025(4) -0.0062(4)
C5 0.0265(5) 0.0230(5) 0.0256(5) -0.0041(4) -0.0028(4) -0.0066(4)
C6 0.0267(5) 0.0248(5) 0.0231(5) -0.0036(4) -0.0025(4) -0.0061(4)
C7 0.0281(5) 0.0315(6) 0.0243(5) -0.0077(5) -0.0002(4) -0.0072(5)
C8 0.0309(5) 0.0335(6) 0.0222(5) -0.0056(5) 0.0002(4) -0.0082(5)
C9 0.0287(5) 0.0258(5) 0.0240(5) -0.0027(4) -0.0026(4) -0.0071(4)
C10 0.0323(5) 0.0263(5) 0.0240(5) -0.0040(4) -0.0032(4) -0.0073(4)
C11 0.0339(6) 0.0281(5) 0.0250(5) -0.0048(5) -0.0044(5) -0.0083(4)
C12 0.0417(7) 0.0355(6) 0.0280(6) -0.0111(5) -0.0069(5) -0.0091(5)
C13 0.0386(6) 0.0351(6) 0.0308(6) -0.0118(5) -0.0062(5) -0.0107(5)
C14 0.0324(5) 0.0251(5) 0.0285(6) -0.0063(4) -0.0035(5) -0.0087(4)
C15 0.0277(5) 0.0227(5) 0.0270(5) -0.0051(4) -0.0025(4) -0.0069(4)
C16 0.0252(5) 0.0229(5) 0.0250(5) -0.0037(4) -0.0020(4) -0.0053(4)
C17 0.0256(5) 0.0242(5) 0.0256(5) -0.0048(4) -0.0006(4) -0.0044(4)
C18 0.0264(5) 0.0264(5) 0.0238(5) -0.0039(4) 0.0002(4) -0.0059(4)
C19 0.0256(5) 0.0238(5) 0.0236(5) -0.0023(4) -0.0004(4) -0.0059(4)
C20 0.0290(5) 0.0251(5) 0.0227(5) -0.0032(4) -0.0009(4) -0.0071(4)
C21 0.0289(5) 0.0266(5) 0.0256(5) -0.0062(4) 0.0013(4) -0.0102(4)
C22 0.0375(6) 0.0303(6) 0.0303(6) -0.0087(5) -0.0032(5) -0.0063(5)
C23 0.0463(7) 0.0291(6) 0.0406(7) -0.0117(5) 0.0022(6) -0.0059(5)
C24 0.0380(7) 0.0378(7) 0.0496(8) -0.0173(6) 0.0082(6) -0.0198(6)
C25 0.0302(6) 0.0460(7) 0.0463(8) -0.0084(5) -0.0011(6) -0.0252(6)
C26 0.0308(6) 0.0334(6) 0.0328(6) -0.0036(5) -0.0025(5) -0.0146(5)
C27 0.0324(6) 0.0347(6) 0.0242(5) -0.0088(5) -0.0044(5) -0.0084(5)
C28 0.0312(6) 0.0395(7) 0.0312(6) -0.0064(5) -0.0076(5) -0.0061(5)
C29 0.0402(7) 0.0565(9) 0.0297(7) -0.0134(6) -0.0135(6) -0.0006(6)
C30 0.0581(9) 0.0730(11) 0.0286(7) -0.0243(8) -0.0086(7) -0.0167(7)
C31 0.0709(10) 0.0573(9) 0.0370(8) -0.0205(8) -0.0013(7) -0.0256(7)
C32 0.0537(8) 0.0374(7) 0.0320(7) -0.0110(6) -0.0038(6) -0.0139(5)
C33 0.0295(5) 0.0276(5) 0.0239(5) -0.0075(4) -0.0009(4) -0.0079(4)
C34 0.0327(6) 0.0314(6) 0.0412(7) -0.0070(5) 0.0012(5) -0.0153(5)
C35 0.0499(8) 0.0330(6) 0.0470(8) -0.0116(6) 0.0020(6) -0.0193(6)
C36 0.0509(8) 0.0459(8) 0.0363(7) -0.0257(7) -0.0007(6) -0.0140(6)
C37 0.0332(6) 0.0545(8) 0.0392(7) -0.0189(6) -0.0025(6) -0.0072(6)
C38 0.0301(6) 0.0364(6) 0.0413(7) -0.0054(5) -0.0036(5) -0.0076(6)
C39 0.0349(6) 0.0239(5) 0.0237(5) -0.0080(4) 0.0015(5) -0.0081(4)
C40 0.0376(6) 0.0368(6) 0.0296(6) -0.0028(5) -0.0023(5) -0.0121(5)
C41 0.0533(8) 0.0402(7) 0.0308(7) -0.0056(6) -0.0090(6) -0.0134(6)
C42 0.0548(8) 0.0362(7) 0.0292(6) -0.0141(6) 0.0052(6) -0.0165(5)
C43 0.0393(7) 0.0483(8) 0.0418(7) -0.0106(6) 0.0071(6) -0.0272(7)
C44 0.0352(6) 0.0403(7) 0.0374(7) -0.0039(5) -0.0009(5) -0.0204(6)
C45 0.0650(10) 0.0410(8) 0.0440(8) -0.0082(7) 0.0077(8) -0.0101(7)
C46 0.0550(9) 0.0366(7) 0.0508(9) -0.0091(6) 0.0013(7) -0.0117(6)
C47 0.0415(7) 0.0234(6) 0.0466(8) -0.0005(5) 0.0051(6) 0.0006(5)
C48 0.0431(8) 0.0367(7) 0.0486(8) 0.0037(6) -0.0048(6) 0.0013(6)
C49 0.0368(7) 0.0340(7) 0.0629(10) 0.0013(6) -0.0042(7) -0.0005(7)
C50 0.0418(8) 0.0402(8) 0.0829(13) -0.0060(7) -0.0022(8) 0.0046(8)
C51 0.0553(10) 0.0607(10) 0.0467(9) 0.0059(8) 0.0061(8) 0.0095(8)

loop_
_atom_type_symbol
_atom_type_description
_atom_type_scat_dispersion_real
_atom_type_scat_dispersion_imag
_atom_type_scat_source
C C 0.0033 0.0016 'International Tables Vol C Tables 4.2.6.8 and 6.1.1.4'
H H 0.0000 0.0000 'International Tables Vol C Tables 4.2.6.8 and 6.1.1.4'
N N 0.0061 0.0033 'International Tables Vol C Tables 4.2.6.8 and 6.1.1.4'
O O 0.0106 0.0060 'International Tables Vol C Tables 4.2.6.8 and 6.1.1.4'

loop_
_geom_angle_atom_site_label_1
_geom_angle_atom_site_label_2
_geom_angle_atom_site_label_3
_geom_angle_site_symmetry_1
_geom_angle_site_symmetry_3
_geom_angle
_geom_angle_publ_flag
C17 O1 H1O . . 103.8(9) ?
C18 O2 H2O . . 105.0(10) ?
C1 N1 C4 . . 110.47(9) ?
C1 N1 H1N . . 123.8(9) ?
C4 N1 H1N . . 125.7(9) ?
C9 N2 C6 . . 104.78(9) ?
C14 N3 C11 . . 110.47(10) ?
C14 N3 H3N . . 126.2(10) ?
C11 N3 H3N . . 123.2(10) ?
C19 N4 C16 . . 108.59(9) ?
C49 N5 C45 . . 115.86(13) ?
C47 N6 C51 . . 120.56(15) ?
C47 N6 C50 . . 120.85(15) ?
C51 N6 C50 . . 118.52(14) ?
N1 C1 C20 . . 127.44(10) ?
N1 C1 C2 . . 106.31(10) ?
C20 C1 C2 . . 126.24(10) ?
C3 C2 C1 . . 108.53(10) ?
C3 C2 H2 . . 125.7 ?
C1 C2 H2 . . 125.7 ?
C2 C3 C4 . . 108.18(10) ?
C2 C3 H3 . . 125.9 ?
C4 C3 H3 . . 125.9 ?
N1 C4 C5 . . 125.72(10) ?
N1 C4 C3 . . 106.47(10) ?
C5 C4 C3 . . 127.81(10) ?
C4 C5 C6 . . 125.26(10) ?
C4 C5 C21 . . 117.43(10) ?
C6 C5 C21 . . 117.30(10) ?
N2 C6 C5 . . 125.47(10) ?
N2 C6 C7 . . 110.91(9) ?
C5 C6 C7 . . 123.59(10) ?
C8 C7 C6 . . 106.56(10) ?
C8 C7 H7 . . 126.7 ?
C6 C7 H7 . . 126.7 ?
C7 C8 C9 . . 106.62(10) ?
C7 C8 H8 . . 126.7 ?
C9 C8 H8 . . 126.7 ?
N2 C9 C10 . . 125.32(10) ?
N2 C9 C8 . . 111.05(10) ?
C10 C9 C8 . . 123.63(10) ?
C11 C10 C9 . . 124.84(11) ?
C11 C10 C27 . . 116.86(10) ?
C9 C10 C27 . . 118.30(10) ?
N3 C11 C10 . . 125.39(10) ?
N3 C11 C12 . . 106.27(10) ?
C10 C11 C12 . . 128.27(11) ?
C13 C12 C11 . . 108.35(11) ?
C13 C12 H12 . . 125.8 ?
C11 C12 H12 . . 125.8 ?
C12 C13 C14 . . 108.32(11) ?
C12 C13 H13 . . 125.8 ?
C14 C13 H13 . . 125.8 ?
N3 C14 C15 . . 127.08(10) ?
N3 C14 C13 . . 106.53(10) ?
C15 C14 C13 . . 126.34(10) ?
C16 C15 C14 . . 126.44(10) ?
C16 C15 C33 . . 118.94(10) ?
C14 C15 C33 . . 114.62(10) ?
N4 C16 C15 . . 126.10(10) ?
N4 C16 C17 . . 112.44(9) ?
C15 C16 C17 . . 121.45(10) ?
O1 C17 C16 . . 108.57(9) ?
O1 C17 C18 . . 112.64(9) ?
C16 C17 C18 . . 101.86(9) ?
O1 C17 H17 . . 111.1 ?
C16 C17 H17 . . 111.1 ?
C18 C17 H17 . . 111.1 ?
O2 C18 C19 . . 117.07(9) ?
O2 C18 C17 . . 115.00(9) ?
C19 C18 C17 . . 102.30(9) ?
O2 C18 H18 . . 107.3 ?
C19 C18 H18 . . 107.3 ?
C17 C18 H18 . . 107.3 ?
N4 C19 C20 . . 125.15(10) ?
N4 C19 C18 . . 112.16(9) ?
C20 C19 C18 . . 122.51(10) ?
C19 C20 C1 . . 126.08(10) ?
C19 C20 C39 . . 118.64(10) ?
C1 C20 C39 . . 115.24(10) ?
C26 C21 C22 . . 118.64(11) ?
C26 C21 C5 . . 121.07(11) ?
C22 C21 C5 . . 120.27(11) ?
C23 C22 C21 . . 120.46(12) ?
C23 C22 H22 . . 119.8 ?
C21 C22 H22 . . 119.8 ?
C24 C23 C22 . . 120.31(13) ?
C24 C23 H23 . . 119.8 ?
C22 C23 H23 . . 119.8 ?
C25 C24 C23 . . 119.69(12) ?
C25 C24 H24 . . 120.2 ?
C23 C24 H24 . . 120.2 ?
C24 C25 C26 . . 120.52(13) ?
C24 C25 H25 . . 119.7 ?
C26 C25 H25 . . 119.7 ?
C25 C26 C21 . . 120.38(12) ?
C25 C26 H26 . . 119.8 ?
C21 C26 H26 . . 119.8 ?
C28 C27 C32 . . 118.61(12) ?
C28 C27 C10 . . 120.80(11) ?
C32 C27 C10 . . 120.58(11) ?
C29 C28 C27 . . 120.15(13) ?
C29 C28 H28 . . 119.9 ?
C27 C28 H28 . . 119.9 ?
C30 C29 C28 . . 120.47(14) ?
C30 C29 H29 . . 119.8 ?
C28 C29 H29 . . 119.8 ?
C31 C30 C29 . . 119.90(13) ?
C31 C30 H30 . . 120.1 ?
C29 C30 H30 . . 120.1 ?
C30 C31 C32 . . 119.99(14) ?
C30 C31 H31 . . 120.0 ?
C32 C31 H31 . . 120.0 ?
C31 C32 C27 . . 120.88(14) ?
C31 C32 H32 . . 119.6 ?
C27 C32 H32 . . 119.6 ?
C34 C33 C38 . . 118.83(11) ?
C34 C33 C15 . . 120.39(10) ?
C38 C33 C15 . . 120.75(11) ?
C33 C34 C35 . . 120.29(12) ?
C33 C34 H34 . . 119.9 ?
C35 C34 H34 . . 119.9 ?
C36 C35 C34 . . 120.24(13) ?
C36 C35 H35 . . 119.9 ?
C34 C35 H35 . . 119.9 ?
C37 C36 C35 . . 120.02(12) ?
C37 C36 H36 . . 120.0 ?
C35 C36 H36 . . 120.0 ?
C36 C37 C38 . . 119.72(13) ?
C36 C37 H37 . . 120.1 ?
C38 C37 H37 . . 120.1 ?
C37 C38 C33 . . 120.87(13) ?
C37 C38 H38 . . 119.6 ?
C33 C38 H38 . . 119.6 ?
C40 C39 C44 . . 118.43(11) ?
C40 C39 C20 . . 121.53(10) ?
C44 C39 C20 . . 120.02(11) ?
C39 C40 C41 . . 120.53(12) ?
C39 C40 H40 . . 119.7 ?
C41 C40 H40 . . 119.7 ?
C42 C41 C40 . . 120.31(13) ?
C42 C41 H41 . . 119.8 ?
C40 C41 H41 . . 119.8 ?
C43 C42 C41 . . 119.60(12) ?
C43 C42 H42 . . 120.2 ?
C41 C42 H42 . . 120.2 ?
C42 C43 C44 . . 120.28(12) ?
C42 C43 H43 . . 119.9 ?
C44 C43 H43 . . 119.9 ?
C43 C44 C39 . . 120.86(13) ?
C43 C44 H44 . . 119.6 ?
C39 C44 H44 . . 119.6 ?
N5 C45 C46 . . 124.66(17) ?
N5 C45 H45 . . 117.7 ?
C46 C45 H45 . . 117.7 ?
C45 C46 C47 . . 119.36(16) ?
C45 C46 H46 . . 120.3 ?
C47 C46 H46 . . 120.3 ?
N6 C47 C46 . . 121.97(15) ?
N6 C47 C48 . . 121.83(15) ?
C46 C47 C48 . . 116.18(13) ?
C49 C48 C47 . . 119.59(16) ?
C49 C48 H48 . . 120.2 ?
C47 C48 H48 . . 120.2 ?
N5 C49 C48 . . 124.33(16) ?
N5 C49 H49 . . 117.8 ?
C48 C49 H49 . . 117.8 ?
N6 C50 H50A . . 109.5 ?
N6 C50 H50B . . 109.5 ?
H50A C50 H50B . . 109.5 ?
N6 C50 H50C . . 109.5 ?
H50A C50 H50C . . 109.5 ?
H50B C50 H50C . . 109.5 ?
N6 C51 H51A . . 109.5 ?
N6 C51 H51B . . 109.5 ?
H51A C51 H51B . . 109.5 ?
N6 C51 H51C . . 109.5 ?
H51A C51 H51C . . 109.5 ?
H51B C51 H51C . . 109.5 ?

loop_
_geom_bond_atom_site_label_1
_geom_bond_atom_site_label_2
_geom_bond_site_symmetry_2
_geom_bond_distance
_geom_bond_publ_flag
O1 C17 . 1.4214(14) ?
O1 H1O . 0.973(17) ?
O2 C18 . 1.4016(14) ?
O2 H2O . 0.927(17) ?
N1 C1 . 1.3692(14) ?
N1 C4 . 1.3797(14) ?
N1 H1N . 0.925(15) ?
N2 C9 . 1.3737(14) ?
N2 C6 . 1.3740(14) ?
N3 C14 . 1.3714(14) ?
N3 C11 . 1.3811(15) ?
N3 H3N . 0.915(16) ?
N4 C19 . 1.3565(14) ?
N4 C16 . 1.3639(14) ?
N5 C49 . 1.331(2) ?
N5 C45 . 1.340(2) ?
N6 C47 . 1.3669(18) ?
N6 C51 . 1.437(2) ?
N6 C50 . 1.450(2) ?
C1 C20 . 1.4062(15) ?
C1 C2 . 1.4284(16) ?
C2 C3 . 1.3602(17) ?
C2 H2 . 0.9500 ?
C3 C4 . 1.4232(16) ?
C3 H3 . 0.9500 ?
C4 C5 . 1.3970(15) ?
C5 C6 . 1.4101(16) ?
C5 C21 . 1.4958(15) ?
C6 C7 . 1.4478(16) ?
C7 C8 . 1.3508(16) ?
C7 H7 . 0.9500 ?
C8 C9 . 1.4445(16) ?
C8 H8 . 0.9500 ?
C9 C10 . 1.4119(16) ?
C10 C11 . 1.3977(16) ?
C10 C27 . 1.4895(16) ?
C11 C12 . 1.4233(16) ?
C12 C13 . 1.3651(18) ?
C12 H12 . 0.9500 ?
C13 C14 . 1.4243(17) ?
C13 H13 . 0.9500 ?
C14 C15 . 1.4094(16) ?
C15 C16 . 1.3846(16) ?
C15 C33 . 1.4977(15) ?
C16 C17 . 1.5166(16) ?
C17 C18 . 1.5380(16) ?
C17 H17 . 1.0000 ?
C18 C19 . 1.5298(15) ?
C18 H18 . 1.0000 ?
C19 C20 . 1.4008(15) ?
C20 C39 . 1.5008(15) ?
C21 C26 . 1.3937(17) ?
C21 C22 . 1.3951(17) ?
C22 C23 . 1.3884(17) ?
C22 H22 . 0.9500 ?
C23 C24 . 1.384(2) ?
C23 H23 . 0.9500 ?
C24 C25 . 1.375(2) ?
C24 H24 . 0.9500 ?
C25 C26 . 1.3909(17) ?
C25 H25 . 0.9500 ?
C26 H26 . 0.9500 ?
C27 C28 . 1.3929(18) ?
C27 C32 . 1.3986(17) ?
C28 C29 . 1.3916(18) ?
C28 H28 . 0.9500 ?
C29 C30 . 1.382(2) ?
C29 H29 . 0.9500 ?
C30 C31 . 1.381(2) ?
C30 H30 . 0.9500 ?
C31 C32 . 1.3843(19) ?
C31 H31 . 0.9500 ?
C32 H32 . 0.9500 ?
C33 C34 . 1.3867(17) ?
C33 C38 . 1.3910(17) ?
C34 C35 . 1.3924(17) ?
C34 H34 . 0.9500 ?
C35 C36 . 1.381(2) ?
C35 H35 . 0.9500 ?
C36 C37 . 1.381(2) ?
C36 H36 . 0.9500 ?
C37 C38 . 1.3891(19) ?
C37 H37 . 0.9500 ?
C38 H38 . 0.9500 ?
C39 C40 . 1.3840(18) ?
C39 C44 . 1.3905(17) ?
C40 C41 . 1.3879(17) ?
C40 H40 . 0.9500 ?
C41 C42 . 1.384(2) ?
C41 H41 . 0.9500 ?
C42 C43 . 1.368(2) ?
C42 H42 . 0.9500 ?
C43 C44 . 1.3864(18) ?
C43 H43 . 0.9500 ?
C44 H44 . 0.9500 ?
C45 C46 . 1.377(2) ?
C45 H45 . 0.9500 ?
C46 C47 . 1.402(2) ?
C46 H46 . 0.9500 ?
C47 C48 . 1.402(2) ?
C48 C49 . 1.383(2) ?
C48 H48 . 0.9500 ?
C49 H49 . 0.9500 ?
C50 H50A . 0.9800 ?
C50 H50B . 0.9800 ?
C50 H50C . 0.9800 ?
C51 H51A . 0.9800 ?
C51 H51B . 0.9800 ?
C51 H51C . 0.9800 ?

loop_
_geom_hbond_atom_site_label_D
_geom_hbond_atom_site_label_H
_geom_hbond_atom_site_label_A
_geom_hbond_site_symmetry_A
_geom_hbond_distance_DH
_geom_hbond_distance_HA
_geom_hbond_distance_DA
_geom_hbond_angle_DHA
_geom_hbond_publ_flag
O1 H1O N5 . 0.973(17) 1.727(17) 2.6968(14) 174.1(14) yes
O2 H2O O1 2_666 0.927(17) 1.882(17) 2.7798(12) 162.5(14) yes
N1 H1N N2 . 0.925(15) 2.346(15) 2.9064(13) 118.7(11) yes
N1 H1N N4 . 0.925(15) 2.383(15) 2.9518(13) 119.6(11) yes
N3 H3N N2 . 0.915(16) 2.292(16) 2.8868(13) 122.3(12) yes
N3 H3N N4 . 0.915(16) 2.458(15) 2.9766(14) 116.1(12) yes
C37 H37 O2 2_766 0.95 2.51 3.3840(16) 153.4 yes
C38 H38 C48 2_766 0.95 2.77 3.6779(19) 160.5 yes
C50 H50B N4 2_766 0.98 2.57 3.544(2) 171.1 yes

loop_
_geom_torsion_atom_site_label_1
_geom_torsion_atom_site_label_2
_geom_torsion_atom_site_label_3
_geom_torsion_atom_site_label_4
_geom_torsion_site_symmetry_1
_geom_torsion_site_symmetry_2
_geom_torsion_site_symmetry_3
_geom_torsion_site_symmetry_4
_geom_torsion
_geom_torsion_publ_flag
C4 N1 C1 C20 . . . . 176.83(11) ?
C4 N1 C1 C2 . . . . -2.11(13) ?
N1 C1 C2 C3 . . . . 1.49(14) ?
C20 C1 C2 C3 . . . . -177.46(12) ?
C1 C2 C3 C4 . . . . -0.35(15) ?
C1 N1 C4 C5 . . . . -179.30(11) ?
C1 N1 C4 C3 . . . . 1.91(13) ?
C2 C3 C4 N1 . . . . -0.92(14) ?
C2 C3 C4 C5 . . . . -179.68(12) ?
N1 C4 C5 C6 . . . . -5.13(19) ?
C3 C4 C5 C6 . . . . 173.41(12) ?
N1 C4 C5 C21 . . . . 176.17(10) ?
C3 C4 C5 C21 . . . . -5.30(18) ?
C9 N2 C6 C5 . . . . -175.53(11) ?
C9 N2 C6 C7 . . . . 2.71(12) ?
C4 C5 C6 N2 . . . . -8.48(18) ?
C21 C5 C6 N2 . . . . 170.23(10) ?
C4 C5 C6 C7 . . . . 173.50(11) ?
C21 C5 C6 C7 . . . . -7.80(16) ?
N2 C6 C7 C8 . . . . -1.69(13) ?
C5 C6 C7 C8 . . . . 176.58(11) ?
C6 C7 C8 C9 . . . . -0.05(13) ?
C6 N2 C9 C10 . . . . 176.68(11) ?
C6 N2 C9 C8 . . . . -2.75(12) ?
C7 C8 C9 N2 . . . . 1.78(13) ?
C7 C8 C9 C10 . . . . -177.66(11) ?
N2 C9 C10 C11 . . . . 9.00(19) ?
C8 C9 C10 C11 . . . . -171.64(11) ?
N2 C9 C10 C27 . . . . -171.86(11) ?
C8 C9 C10 C27 . . . . 7.50(17) ?
C14 N3 C11 C10 . . . . 174.45(11) ?
C14 N3 C11 C12 . . . . -2.57(13) ?
C9 C10 C11 N3 . . . . 5.97(19) ?
C27 C10 C11 N3 . . . . -173.17(11) ?
C9 C10 C11 C12 . . . . -177.67(12) ?
C27 C10 C11 C12 . . . . 3.18(19) ?
N3 C11 C12 C13 . . . . 1.97(14) ?
C10 C11 C12 C13 . . . . -174.93(12) ?
C11 C12 C13 C14 . . . . -0.69(15) ?
C11 N3 C14 C15 . . . . -175.45(11) ?
C11 N3 C14 C13 . . . . 2.16(13) ?
C12 C13 C14 N3 . . . . -0.87(14) ?
C12 C13 C14 C15 . . . . 176.76(12) ?
N3 C14 C15 C16 . . . . -7.9(2) ?
C13 C14 C15 C16 . . . . 174.91(12) ?
N3 C14 C15 C33 . . . . 172.75(11) ?
C13 C14 C15 C33 . . . . -4.41(17) ?
C19 N4 C16 C15 . . . . -169.25(11) ?
C19 N4 C16 C17 . . . . 9.77(12) ?
C14 C15 C16 N4 . . . . -4.65(19) ?
C33 C15 C16 N4 . . . . 174.64(10) ?
C14 C15 C16 C17 . . . . 176.41(11) ?
C33 C15 C16 C17 . . . . -4.31(16) ?
N4 C16 C17 O1 . . . . 103.05(10) ?
C15 C16 C17 O1 . . . . -77.88(13) ?
N4 C16 C17 C18 . . . . -16.00(12) ?
C15 C16 C17 C18 . . . . 163.07(10) ?
O1 C17 C18 O2 . . . . 26.65(13) ?
C16 C17 C18 O2 . . . . 142.76(9) ?
O1 C17 C18 C19 . . . . -101.33(10) ?
C16 C17 C18 C19 . . . . 14.78(10) ?
C16 N4 C19 C20 . . . . 176.25(10) ?
C16 N4 C19 C18 . . . . 1.12(12) ?
O2 C18 C19 N4 . . . . -137.49(10) ?
C17 C18 C19 N4 . . . . -10.83(12) ?
O2 C18 C19 C20 . . . . 47.23(15) ?
C17 C18 C19 C20 . . . . 173.89(10) ?
N4 C19 C20 C1 . . . . 6.04(19) ?
C18 C19 C20 C1 . . . . -179.31(11) ?
N4 C19 C20 C39 . . . . -171.75(10) ?
C18 C19 C20 C39 . . . . 2.90(16) ?
N1 C1 C20 C19 . . . . 2.4(2) ?
C2 C1 C20 C19 . . . . -178.88(12) ?
N1 C1 C20 C39 . . . . -179.76(11) ?
C2 C1 C20 C39 . . . . -1.02(18) ?
C4 C5 C21 C26 . . . . -60.11(15) ?
C6 C5 C21 C26 . . . . 121.08(12) ?
C4 C5 C21 C22 . . . . 121.51(12) ?
C6 C5 C21 C22 . . . . -57.30(15) ?
C26 C21 C22 C23 . . . . -0.72(18) ?
C5 C21 C22 C23 . . . . 177.70(11) ?
C21 C22 C23 C24 . . . . 0.0(2) ?
C22 C23 C24 C25 . . . . 0.6(2) ?
C23 C24 C25 C26 . . . . -0.5(2) ?
C24 C25 C26 C21 . . . . -0.30(18) ?
C22 C21 C26 C25 . . . . 0.88(17) ?
C5 C21 C26 C25 . . . . -177.52(10) ?
C11 C10 C27 C28 . . . . -122.22(13) ?
C9 C10 C27 C28 . . . . 58.57(16) ?
C11 C10 C27 C32 . . . . 57.43(16) ?
C9 C10 C27 C32 . . . . -121.78(13) ?
C32 C27 C28 C29 . . . . -0.18(18) ?
C10 C27 C28 C29 . . . . 179.47(11) ?
C27 C28 C29 C30 . . . . -0.2(2) ?
C28 C29 C30 C31 . . . . 0.3(2) ?
C29 C30 C31 C32 . . . . -0.1(2) ?
C30 C31 C32 C27 . . . . -0.3(2) ?
C28 C27 C32 C31 . . . . 0.4(2) ?
C10 C27 C32 C31 . . . . -179.25(13) ?
C16 C15 C33 C34 . . . . 91.51(14) ?
C14 C15 C33 C34 . . . . -89.12(14) ?
C16 C15 C33 C38 . . . . -90.45(15) ?
C14 C15 C33 C38 . . . . 88.92(14) ?
C38 C33 C34 C35 . . . . -1.03(19) ?
C15 C33 C34 C35 . . . . 177.04(12) ?
C33 C34 C35 C36 . . . . -0.6(2) ?
C34 C35 C36 C37 . . . . 1.5(2) ?
C35 C36 C37 C38 . . . . -0.7(2) ?
C36 C37 C38 C33 . . . . -0.9(2) ?
C34 C33 C38 C37 . . . . 1.8(2) ?
C15 C33 C38 C37 . . . . -176.26(12) ?
C19 C20 C39 C40 . . . . -110.08(13) ?
C1 C20 C39 C40 . . . . 71.89(14) ?
C19 C20 C39 C44 . . . . 71.77(15) ?
C1 C20 C39 C44 . . . . -106.26(13) ?
C44 C39 C40 C41 . . . . 0.02(18) ?
C20 C39 C40 C41 . . . . -178.16(11) ?
C39 C40 C41 C42 . . . . 0.2(2) ?
C40 C41 C42 C43 . . . . -0.4(2) ?
C41 C42 C43 C44 . . . . 0.3(2) ?
C42 C43 C44 C39 . . . . 0.0(2) ?
C40 C39 C44 C43 . . . . -0.12(19) ?
C20 C39 C44 C43 . . . . 178.09(12) ?
C49 N5 C45 C46 . . . . -0.4(2) ?
N5 C45 C46 C47 . . . . -0.6(2) ?
C51 N6 C47 C46 . . . . 175.09(14) ?
C50 N6 C47 C46 . . . . -8.1(2) ?
C51 N6 C47 C48 . . . . -3.3(2) ?
C50 N6 C47 C48 . . . . 173.57(13) ?
C45 C46 C47 N6 . . . . -176.90(14) ?
C45 C46 C47 C48 . . . . 1.6(2) ?
N6 C47 C48 C49 . . . . 176.77(13) ?
C46 C47 C48 C49 . . . . -1.7(2) ?
C45 N5 C49 C48 . . . . 0.2(2) ?
C47 C48 C49 N5 . . . . 0.9(2) ?

_cod_database_fobs_code 2244054
